data_2020742
loop_
_publ_author_name
'Smith, Graham'
'Wermuth, Urs D.'

_publ_section_title
;
 Unusual 4-arsonoanilinium cationic species in the hydrochloride salt of
 (4-aminophenyl)arsonic acid and formed in the reaction of the acid with
 copper(II) sulfate, copper(II) chloride and cadmium chloride
;
_journal_coeditor_code KY3114
_journal_issue 4
_journal_name_full 'Acta Crystallographica Section C'
_journal_page_first
;
;
_journal_paper_doi 10.1107/S205322961700314X
_journal_volume 73
_journal_year 2017
_chemical_formula_iupac '(C6 H9 As N O3)2 [Cu Cl4]'
_chemical_formula_moiety '2(C6 H9 As N O3 +), Cl4 Cu 2-'
_chemical_formula_sum 'C12 H18 As2 Cl4 Cu N2 O6'
_chemical_formula_weight 641.47
_chemical_name_common 'bis(4-arsonoanilinium) tetrachlorocuprate(II)'
_chemical_name_systematic
;
Poly[bis(4-arsonoanilinium) [tetra-\m-chlorido-cuprate(II)]]
;
_space_group_IT_number 61
_symmetry_cell_setting orthorhombic
_symmetry_space_group_name_Hall '-P 2ac 2ab'
_symmetry_space_group_name_H-M 'P b c a'
_atom_sites_solution_hydrogens geom
_atom_sites_solution_primary direct
_atom_sites_solution_secondary difmap
_audit_creation_method SHELXL-97
_cell_angle_alpha 90.00
_cell_angle_beta 90.00
_cell_angle_gamma 90.00
_cell_formula_units_Z 4
_cell_length_a 7.6315(4)
_cell_length_b 7.1244(4)
_cell_length_c 38.0925(15)
_cell_measurement_reflns_used 1633
_cell_measurement_temperature 200(2)
_cell_measurement_theta_max 29.02
_cell_measurement_theta_min 3.94
_cell_volume 2071.08(18)
_computing_cell_refinement
;
CrysAlis PRO (Rigaku OD, 2015)
;
_computing_data_collection
;
CrysAlis PRO (Rigaku OD, 2015)
;
_computing_data_reduction
;
CrysAlis PRO (Rigaku OD, 2015)
;
_computing_molecular_graphics
;
PLATON (Spek, 2009)
;
_computing_publication_material
;
PLATON (Spek, 2009)
;
_computing_structure_refinement
;
SHELXL97 (Sheldrick, 2008) within WinGX (Farrugia, 2012)
;
_computing_structure_solution
;
SHELXS97 (Sheldrick, 2008)
;
_diffrn_ambient_temperature 200(2)
_diffrn_detector_area_resol_mean 16.077
_diffrn_measured_fraction_theta_full 0.997
_diffrn_measured_fraction_theta_max 0.997
_diffrn_measurement_device_type 'Oxford Diffraction Gemini-S CCD-detector'
_diffrn_measurement_method '\w scans'
_diffrn_radiation_monochromator graphite
_diffrn_radiation_source 'Enhance (Mo) X-ray source'
_diffrn_radiation_type MoK\a
_diffrn_radiation_wavelength 0.71073
_diffrn_reflns_av_R_equivalents 0.0322
_diffrn_reflns_av_sigmaI/netI 0.0360
_diffrn_reflns_limit_h_max 9
_diffrn_reflns_limit_h_min -9
_diffrn_reflns_limit_k_max 8
_diffrn_reflns_limit_k_min -3
_diffrn_reflns_limit_l_max 28
_diffrn_reflns_limit_l_min -46
_diffrn_reflns_number 6065
_diffrn_reflns_theta_full 25.99
_diffrn_reflns_theta_max 25.99
_diffrn_reflns_theta_min 3.21
_diffrn_standards_number 0
_exptl_absorpt_coefficient_mu 4.773
_exptl_absorpt_correction_T_max 0.980
_exptl_absorpt_correction_T_min 0.544
_exptl_absorpt_correction_type multi-scan
_exptl_absorpt_process_details
;
(CrysAlis PRO; Rigaku OD, 2015)
;
_exptl_crystal_colour green
_exptl_crystal_density_diffrn 2.057
_exptl_crystal_density_method 'not measured'
_exptl_crystal_description plate
_exptl_crystal_F_000 1260
_exptl_crystal_size_max 0.25
_exptl_crystal_size_mid 0.25
_exptl_crystal_size_min 0.04
_refine_diff_density_max 0.418
_refine_diff_density_min -0.570
_refine_ls_extinction_method none
_refine_ls_goodness_of_fit_ref 1.130
_refine_ls_hydrogen_treatment mixed
_refine_ls_matrix_type full
_refine_ls_number_parameters 139
_refine_ls_number_reflns 2028
_refine_ls_number_restraints 5
_refine_ls_restrained_S_all 1.129
_refine_ls_R_factor_all 0.0428
_refine_ls_R_factor_gt 0.0342
_refine_ls_shift/su_max 0.001
_refine_ls_shift/su_mean 0.000
_refine_ls_structure_factor_coef Fsqd
_refine_ls_weighting_details 'calc w=1/[\s^2^(Fo^2^)+(0.0415P)^2^+0.2932P] where P=(Fo^2^+2Fc^2^)/3'
_refine_ls_weighting_scheme calc
_refine_ls_wR_factor_gt 0.0842
_refine_ls_wR_factor_ref 0.0897
_reflns_number_gt 1715
_reflns_number_total 2028
_reflns_threshold_expression I>2\s(I)
_cod_data_source_file ky3114sup1.cif
_cod_data_source_block III
_cod_database_code 2020742

loop_
_symmetry_equiv_pos_site_id
_symmetry_equiv_pos_as_xyz
1 x,y,z
2 1/2-x,-y,1/2+z
3 1/2+x,1/2-y,-z
4 -x,1/2+y,1/2-z
5 -x,-y,-z
6 1/2+x,y,1/2-z
7 1/2-x,1/2+y,z
8 x,1/2-y,1/2+z

loop_
_atom_site_aniso_label
_atom_site_aniso_U_11
_atom_site_aniso_U_22
_atom_site_aniso_U_33
_atom_site_aniso_U_12
_atom_site_aniso_U_13
_atom_site_aniso_U_23
Cu1 0.0255(3) 0.0225(4) 0.0191(3) -0.0066(3) 0.0005(3) 0.0006(3)
Cl1 0.0326(5) 0.0355(6) 0.0200(5) -0.0028(4) 0.0018(4) 0.0006(4)
Cl2 0.0300(5) 0.0261(5) 0.0302(5) -0.0094(4) -0.0015(4) -0.0001(4)
As1 0.0241(2) 0.0295(3) 0.0149(2) 0.0019(2) 0.00070(10) 0.0009(2)
O11 0.0292(15) 0.0446(19) 0.0319(15) -0.0032(14) 0.0086(12) -0.0056(14)
O12 0.0379(15) 0.0431(19) 0.0198(14) -0.0001(13) -0.0064(11) -0.0016(13)
O13 0.0402(16) 0.0367(19) 0.0321(15) 0.0121(13) 0.0116(13) 0.0076(14)
N4 0.0339(18) 0.033(2) 0.0204(17) 0.0044(16) 0.0026(14) 0.0052(16)
C1 0.0260(18) 0.024(2) 0.0177(18) 0.0011(15) -0.0012(14) 0.0035(16)
C2 0.033(2) 0.039(3) 0.0234(19) -0.0129(18) -0.0010(16) 0.0047(18)
C3 0.033(2) 0.034(2) 0.0219(18) -0.0086(18) -0.0082(16) -0.0007(18)
C4 0.0273(19) 0.025(2) 0.0208(19) 0.0033(16) 0.0045(15) 0.0024(16)
C5 0.036(2) 0.048(3) 0.0240(18) -0.020(2) -0.0017(18) 0.0030(19)
C6 0.032(2) 0.047(3) 0.0212(18) -0.0145(19) -0.0070(17) -0.0005(19)

loop_
_atom_site_type_symbol
_atom_site_label
_atom_site_fract_x
_atom_site_fract_y
_atom_site_fract_z
_atom_site_U_iso_or_equiv
_atom_site_thermal_displace_type
_atom_site_calc_flag
_atom_site_refinement_flags
_atom_site_occupancy
Cu Cu1 0.50000 0.50000 0.50000 0.0224(2) Uani d S 1.000
Cl Cl1 0.54832(12) 0.52358(15) 0.44103(2) 0.0294(3) Uani d . 1.000
Cl Cl2 0.70111(12) 0.73489(12) 0.50945(3) 0.0288(3) Uani d . 1.000
As As1 1.05548(5) 0.75093(6) 0.291430(10) 0.02280(10) Uani d . 1.000
O O11 1.2663(3) 0.8193(4) 0.28480(7) 0.0352(9) Uani d D 1.000
O O12 0.9644(3) 0.6341(4) 0.25899(6) 0.0336(9) Uani d . 1.000
O O13 0.9462(4) 0.9566(4) 0.29820(8) 0.0363(10) Uani d D 1.000
N N4 0.9665(5) 0.4774(5) 0.44152(9) 0.0291(11) Uani d D 1.000
C C1 1.0413(4) 0.6402(6) 0.33687(9) 0.0226(11) Uani d . 1.000
C C2 1.1575(5) 0.6990(6) 0.36228(9) 0.0318(14) Uani d . 1.000
C C3 1.1353(5) 0.6432(6) 0.39646(9) 0.0296(11) Uani d . 1.000
C C4 0.9985(5) 0.5270(5) 0.40483(10) 0.0244(11) Uani d . 1.000
C C5 0.8857(5) 0.4604(6) 0.37931(10) 0.0360(13) Uani d . 1.000
C C6 0.9080(5) 0.5174(6) 0.34507(10) 0.0334(13) Uani d . 1.000
H H2 1.25290 0.77810 0.35610 0.0380 Uiso c R 1.000
H H3 1.21400 0.68470 0.41410 0.0360 Uiso c R 1.000
H H5 0.79390 0.37630 0.38530 0.0430 Uiso c R 1.000
H H6 0.83200 0.47230 0.32720 0.0400 Uiso c R 1.000
H H11 1.321(5) 0.750(5) 0.2708(11) 0.0530 Uiso d D 1.000
H H13 0.961(6) 1.033(6) 0.2812(10) 0.0550 Uiso d D 1.000
H H41 0.985(5) 0.356(3) 0.4438(11) 0.0350 Uiso d D 1.000
H H42 1.046(4) 0.530(6) 0.4545(10) 0.0350 Uiso d D 1.000
H H43 0.859(3) 0.506(5) 0.4486(10) 0.0350 Uiso d D 1.000

loop_
_atom_type_symbol
_atom_type_description
_atom_type_scat_dispersion_real
_atom_type_scat_dispersion_imag
_atom_type_scat_source
C C 0.0033 0.0016 'International Tables Vol C Tables 4.2.6.8 and 6.1.1.4'
H H 0.0000 0.0000 'International Tables Vol C Tables 4.2.6.8 and 6.1.1.4'
N N 0.0061 0.0033 'International Tables Vol C Tables 4.2.6.8 and 6.1.1.4'
O O 0.0106 0.0060 'International Tables Vol C Tables 4.2.6.8 and 6.1.1.4'
Cu Cu 0.3201 1.2651 'International Tables Vol C Tables 4.2.6.8 and 6.1.1.4'
As As 0.0499 2.0058 'International Tables Vol C Tables 4.2.6.8 and 6.1.1.4'
Cl Cl 0.1484 0.1585 'International Tables Vol C Tables 4.2.6.8 and 6.1.1.4'

loop_
_geom_angle_atom_site_label_1
_geom_angle_atom_site_label_2
_geom_angle_atom_site_label_3
_geom_angle_site_symmetry_1
_geom_angle_site_symmetry_3
_geom_angle
_geom_angle_publ_flag
O11 As1 C1 . . 107.90(13) no
O11 As1 O12 . . 115.70(12) no
O11 As1 O13 . . 103.83(14) no
O13 As1 C1 . . 100.98(16) no
O12 As1 O13 . . 109.99(14) no
O12 As1 C1 . . 116.69(15) no
Cl1 Cu1 Cl2 . . 89.58(4) no
Cl2 Cu1 Cl2 . 5_666 180.00 no
Cl2 Cu1 Cl2 . 7_645 86.07(3) no
Cl1 Cu1 Cl2 5_666 3_466 92.40(3) no
Cl2 Cu1 Cl2 5_666 7_645 93.93(3) no
Cl1 Cu1 Cl2 . 5_666 90.42(4) no
Cl1 Cu1 Cl2 . 3_466 87.60(3) no
Cl1 Cu1 Cl1 . 5_666 180.00 no
Cu1 Cl2 Cu1 . 3_566 162.25(5) no
As1 O11 H11 . . 113(3) no
As1 O13 H13 . . 112(3) no
H42 N4 H43 . . 112(3) no
H41 N4 H42 . . 105(4) no
H41 N4 H43 . . 110(3) no
C4 N4 H41 . . 108(3) no
C4 N4 H42 . . 109(2) no
C4 N4 H43 . . 113(2) no
As1 C1 C2 . . 118.4(3) no
As1 C1 C6 . . 120.7(3) no
C2 C1 C6 . . 120.6(3) no
C1 C2 C3 . . 119.9(4) no
C2 C3 C4 . . 119.4(4) no
N4 C4 C3 . . 119.7(3) no
N4 C4 C5 . . 119.0(3) no
C3 C4 C5 . . 121.2(4) no
C4 C5 C6 . . 119.2(4) no
C1 C6 C5 . . 119.6(4) no
C1 C2 H2 . . 120.00 no
C3 C2 H2 . . 120.00 no
C2 C3 H3 . . 120.00 no
C4 C3 H3 . . 120.00 no
C4 C5 H5 . . 120.00 no
C6 C5 H5 . . 120.00 no
C1 C6 H6 . . 120.00 no
C5 C6 H6 . . 120.00 no

loop_
_geom_bond_atom_site_label_1
_geom_bond_atom_site_label_2
_geom_bond_site_symmetry_2
_geom_bond_distance
_geom_bond_publ_flag
Cu1 Cl2 5_666 2.2990(9) no
Cu1 Cl2 7_645 2.9833(9) yes
Cu1 Cl1 5_666 2.2826(8) no
Cu1 Cl1 . 2.2826(8) yes
Cu1 Cl2 . 2.2990(9) yes
Cu1 Cl2 3_466 2.9833(9) yes
As1 O12 . 1.644(2) no
As1 O13 . 1.706(3) no
As1 C1 . 1.905(4) no
As1 O11 . 1.700(2) no
O11 H11 . 0.84(4) no
O13 H13 . 0.85(4) no
N4 C4 . 1.462(5) no
N4 H41 . 0.88(2) no
N4 H42 . 0.87(4) no
N4 H43 . 0.89(3) no
C1 C2 . 1.378(5) no
C1 C6 . 1.378(5) no
C2 C3 . 1.372(5) no
C3 C4 . 1.370(5) no
C4 C5 . 1.383(5) no
C5 C6 . 1.377(5) no
C2 H2 . 0.9500 no
C3 H3 . 0.9500 no
C5 H5 . 0.9500 no
C6 H6 . 0.9500 no

loop_
_geom_hbond_atom_site_label_D
_geom_hbond_atom_site_label_H
_geom_hbond_atom_site_label_A
_geom_hbond_site_symmetry_A
_geom_hbond_distance_DH
_geom_hbond_distance_HA
_geom_hbond_distance_DA
_geom_hbond_angle_DHA
_geom_hbond_publ_flag
O11 H11 O12 6_555 0.84(4) 1.78(4) 2.609(4) 170(3) yes
O13 H13 O12 4_755 0.85(4) 1.79(4) 2.610(4) 162(4) yes
N4 H41 Cl1 7_645 0.88(2) 2.38(2) 3.235(4) 163(4) yes
N4 H42 Cl2 3_566 0.87(4) 2.47(4) 3.301(4) 161(3) yes
N4 H43 Cl1 . 0.89(3) 2.39(2) 3.208(4) 153(3) yes
C6 H6 O13 7_645 0.95 2.40 3.268(5) 152 yes

loop_
_geom_torsion_atom_site_label_1
_geom_torsion_atom_site_label_2
_geom_torsion_atom_site_label_3
_geom_torsion_atom_site_label_4
_geom_torsion
_geom_torsion_publ_flag
O11 As1 C1 C2 28.1(4) no
O11 As1 C1 C6 -157.8(3) no
O12 As1 C1 C2 160.4(3) no
O12 As1 C1 C6 -25.6(4) no
O13 As1 C1 C2 -80.4(3) no
O13 As1 C1 C6 93.6(3) no
As1 C1 C2 C3 170.5(3) no
C6 C1 C2 C3 -3.5(6) no
As1 C1 C6 C5 -170.7(3) no
C2 C1 C6 C5 3.2(6) no
C1 C2 C3 C4 0.9(6) no
C2 C3 C4 N4 -175.7(4) no
C2 C3 C4 C5 2.0(6) no
N4 C4 C5 C6 175.5(4) no
C3 C4 C5 C6 -2.3(6) no
C4 C5 C6 C1 -0.3(6) no

_cod_database_fobs_code 2020742
